data_4119781
loop_
_publ_author_name
'Dong-Xu Xue'
'Amy J. Cairns'
'Youssef Belmabkhout'
'Lukasz Wojtas'
'Yunling Liu'
'Mohamed H. Alkordi'
'Mohamed Eddaoudi'

_publ_section_title
;
 Tunable Rare-Earth fcu-MOFs: A Platform for Systematic Enhancement of CO2
 Adsorption Energetics and Uptake
;
_journal_name_full 'Journal of the American Chemical Society'
_journal_page_first 7660
_journal_page_last 7667
_journal_paper_doi 10.1021/ja401429x
_journal_volume 135
_journal_year 2013
_chemical_formula_sum 'C52 H18 F6 N26 O48 Tb6'
_chemical_formula_weight 2842.44
_chemical_name_systematic
;
 ?
;
_space_group_IT_number 225
_symmetry_cell_setting cubic
_symmetry_space_group_name_Hall '-F 4 2 3'
_symmetry_space_group_name_H-M 'F m -3 m'
_atom_sites_solution_hydrogens geom
_atom_sites_solution_primary direct
_atom_sites_solution_secondary difmap
_audit_creation_method SHELXL-97
_cell_angle_alpha 90.00
_cell_angle_beta 90.00
_cell_angle_gamma 90.00
_cell_formula_units_Z 4
_cell_length_a 23.5553(2)
_cell_length_b 23.5553(2)
_cell_length_c 23.5553(2)
_cell_measurement_reflns_used 3380
_cell_measurement_temperature 100(2)
_cell_measurement_theta_max 64.06
_cell_measurement_theta_min 3.25
_cell_volume 13069.71(19)
_computing_cell_refinement 'APEX2 (Bruker, 2010); SAINT (Bruker, 2009)'
_computing_data_collection 'APEX2 (Bruker, 2010)'
_computing_data_reduction 'SAINT (Bruker, 2009);XPREP(Sheldrick,2008)'
_computing_publication_material 'APEX2 (Bruker, 2010)'
_computing_structure_refinement 'SHELXL-97 (Sheldrick, 2008)'
_computing_structure_solution 'SHELXS-97 (Sheldrick, 2008)'
_diffrn_ambient_temperature 100(2)
_diffrn_measured_fraction_theta_full 0.994
_diffrn_measured_fraction_theta_max 0.994
_diffrn_measurement_device_type 'BRUKER SMART APEXII CCD'
_diffrn_measurement_method 'omega scans'
_diffrn_radiation_monochromator graphite
_diffrn_radiation_source 'fine-focus sealed tube'
_diffrn_radiation_type CuK\a
_diffrn_radiation_wavelength 1.54178
_diffrn_reflns_av_R_equivalents 0.0610
_diffrn_reflns_av_sigmaI/netI 0.0191
_diffrn_reflns_limit_h_max 26
_diffrn_reflns_limit_h_min -19
_diffrn_reflns_limit_k_max 27
_diffrn_reflns_limit_k_min -27
_diffrn_reflns_limit_l_max 24
_diffrn_reflns_limit_l_min -27
_diffrn_reflns_number 14179
_diffrn_reflns_theta_full 65.74
_diffrn_reflns_theta_max 65.74
_diffrn_reflns_theta_min 5.31
_exptl_absorpt_coefficient_mu 16.373
_exptl_absorpt_correction_T_max 0.2913
_exptl_absorpt_correction_T_min 0.2913
_exptl_absorpt_correction_type multi-scan
_exptl_absorpt_process_details 'SADABS; (Sheldrick, 2003)'
_exptl_crystal_colour colorless
_exptl_crystal_density_diffrn 1.445
_exptl_crystal_description polyhedron
_exptl_crystal_F_000 5360
_exptl_crystal_size_max 0.10
_exptl_crystal_size_mid 0.10
_exptl_crystal_size_min 0.10
_refine_diff_density_max 1.559
_refine_diff_density_min -0.396
_refine_diff_density_rms 0.141
_refine_ls_extinction_method none
_refine_ls_goodness_of_fit_ref 1.099
_refine_ls_hydrogen_treatment constr
_refine_ls_matrix_type full
_refine_ls_number_parameters 81
_refine_ls_number_reflns 626
_refine_ls_number_restraints 57
_refine_ls_restrained_S_all 1.058
_refine_ls_R_factor_all 0.0401
_refine_ls_R_factor_gt 0.0359
_refine_ls_shift/su_max 0.000
_refine_ls_shift/su_mean 0.000
_refine_ls_structure_factor_coef Fsqd
_refine_ls_weighting_details 'calc w=1/[\s^2^(Fo^2^)+(0.0832P)^2^+390.0000P] where P=(Fo^2^+2Fc^2^)/3'
_refine_ls_weighting_scheme calc
_refine_ls_wR_factor_gt 0.1294
_refine_ls_wR_factor_ref 0.1315
_reflns_number_gt 570
_reflns_number_total 626
_reflns_threshold_expression >2sigma(I)
_cod_data_source_file ja401429x_si_002.cif
_cod_data_source_block TbFTZB
_cod_database_code 4119781

loop_
_symmetry_equiv_pos_as_xyz
'x, y, z'
'-x, -y, z'
'-x, y, -z'
'x, -y, -z'
'z, x, y'
'z, -x, -y'
'-z, -x, y'
'-z, x, -y'
'y, z, x'
'-y, z, -x'
'y, -z, -x'
'-y, -z, x'
'y, x, -z'
'-y, -x, -z'
'y, -x, z'
'-y, x, z'
'x, z, -y'
'-x, z, y'
'-x, -z, -y'
'x, -z, y'
'z, y, -x'
'z, -y, x'
'-z, y, x'
'-z, -y, -x'
'x, y+1/2, z+1/2'
'-x, -y+1/2, z+1/2'
'-x, y+1/2, -z+1/2'
'x, -y+1/2, -z+1/2'
'z, x+1/2, y+1/2'
'z, -x+1/2, -y+1/2'
'-z, -x+1/2, y+1/2'
'-z, x+1/2, -y+1/2'
'y, z+1/2, x+1/2'
'-y, z+1/2, -x+1/2'
'y, -z+1/2, -x+1/2'
'-y, -z+1/2, x+1/2'
'y, x+1/2, -z+1/2'
'-y, -x+1/2, -z+1/2'
'y, -x+1/2, z+1/2'
'-y, x+1/2, z+1/2'
'x, z+1/2, -y+1/2'
'-x, z+1/2, y+1/2'
'-x, -z+1/2, -y+1/2'
'x, -z+1/2, y+1/2'
'z, y+1/2, -x+1/2'
'z, -y+1/2, x+1/2'
'-z, y+1/2, x+1/2'
'-z, -y+1/2, -x+1/2'
'x+1/2, y, z+1/2'
'-x+1/2, -y, z+1/2'
'-x+1/2, y, -z+1/2'
'x+1/2, -y, -z+1/2'
'z+1/2, x, y+1/2'
'z+1/2, -x, -y+1/2'
'-z+1/2, -x, y+1/2'
'-z+1/2, x, -y+1/2'
'y+1/2, z, x+1/2'
'-y+1/2, z, -x+1/2'
'y+1/2, -z, -x+1/2'
'-y+1/2, -z, x+1/2'
'y+1/2, x, -z+1/2'
'-y+1/2, -x, -z+1/2'
'y+1/2, -x, z+1/2'
'-y+1/2, x, z+1/2'
'x+1/2, z, -y+1/2'
'-x+1/2, z, y+1/2'
'-x+1/2, -z, -y+1/2'
'x+1/2, -z, y+1/2'
'z+1/2, y, -x+1/2'
'z+1/2, -y, x+1/2'
'-z+1/2, y, x+1/2'
'-z+1/2, -y, -x+1/2'
'x+1/2, y+1/2, z'
'-x+1/2, -y+1/2, z'
'-x+1/2, y+1/2, -z'
'x+1/2, -y+1/2, -z'
'z+1/2, x+1/2, y'
'z+1/2, -x+1/2, -y'
'-z+1/2, -x+1/2, y'
'-z+1/2, x+1/2, -y'
'y+1/2, z+1/2, x'
'-y+1/2, z+1/2, -x'
'y+1/2, -z+1/2, -x'
'-y+1/2, -z+1/2, x'
'y+1/2, x+1/2, -z'
'-y+1/2, -x+1/2, -z'
'y+1/2, -x+1/2, z'
'-y+1/2, x+1/2, z'
'x+1/2, z+1/2, -y'
'-x+1/2, z+1/2, y'
'-x+1/2, -z+1/2, -y'
'x+1/2, -z+1/2, y'
'z+1/2, y+1/2, -x'
'z+1/2, -y+1/2, x'
'-z+1/2, y+1/2, x'
'-z+1/2, -y+1/2, -x'
'-x, -y, -z'
'x, y, -z'
'x, -y, z'
'-x, y, z'
'-z, -x, -y'
'-z, x, y'
'z, x, -y'
'z, -x, y'
'-y, -z, -x'
'y, -z, x'
'-y, z, x'
'y, z, -x'
'-y, -x, z'
'y, x, z'
'-y, x, -z'
'y, -x, -z'
'-x, -z, y'
'x, -z, -y'
'x, z, y'
'-x, z, -y'
'-z, -y, x'
'-z, y, -x'
'z, -y, -x'
'z, y, x'
'-x, -y+1/2, -z+1/2'
'x, y+1/2, -z+1/2'
'x, -y+1/2, z+1/2'
'-x, y+1/2, z+1/2'
'-z, -x+1/2, -y+1/2'
'-z, x+1/2, y+1/2'
'z, x+1/2, -y+1/2'
'z, -x+1/2, y+1/2'
'-y, -z+1/2, -x+1/2'
'y, -z+1/2, x+1/2'
'-y, z+1/2, x+1/2'
'y, z+1/2, -x+1/2'
'-y, -x+1/2, z+1/2'
'y, x+1/2, z+1/2'
'-y, x+1/2, -z+1/2'
'y, -x+1/2, -z+1/2'
'-x, -z+1/2, y+1/2'
'x, -z+1/2, -y+1/2'
'x, z+1/2, y+1/2'
'-x, z+1/2, -y+1/2'
'-z, -y+1/2, x+1/2'
'-z, y+1/2, -x+1/2'
'z, -y+1/2, -x+1/2'
'z, y+1/2, x+1/2'
'-x+1/2, -y, -z+1/2'
'x+1/2, y, -z+1/2'
'x+1/2, -y, z+1/2'
'-x+1/2, y, z+1/2'
'-z+1/2, -x, -y+1/2'
'-z+1/2, x, y+1/2'
'z+1/2, x, -y+1/2'
'z+1/2, -x, y+1/2'
'-y+1/2, -z, -x+1/2'
'y+1/2, -z, x+1/2'
'-y+1/2, z, x+1/2'
'y+1/2, z, -x+1/2'
'-y+1/2, -x, z+1/2'
'y+1/2, x, z+1/2'
'-y+1/2, x, -z+1/2'
'y+1/2, -x, -z+1/2'
'-x+1/2, -z, y+1/2'
'x+1/2, -z, -y+1/2'
'x+1/2, z, y+1/2'
'-x+1/2, z, -y+1/2'
'-z+1/2, -y, x+1/2'
'-z+1/2, y, -x+1/2'
'z+1/2, -y, -x+1/2'
'z+1/2, y, x+1/2'
'-x+1/2, -y+1/2, -z'
'x+1/2, y+1/2, -z'
'x+1/2, -y+1/2, z'
'-x+1/2, y+1/2, z'
'-z+1/2, -x+1/2, -y'
'-z+1/2, x+1/2, y'
'z+1/2, x+1/2, -y'
'z+1/2, -x+1/2, y'
'-y+1/2, -z+1/2, -x'
'y+1/2, -z+1/2, x'
'-y+1/2, z+1/2, x'
'y+1/2, z+1/2, -x'
'-y+1/2, -x+1/2, z'
'y+1/2, x+1/2, z'
'-y+1/2, x+1/2, -z'
'y+1/2, -x+1/2, -z'
'-x+1/2, -z+1/2, y'
'x+1/2, -z+1/2, -y'
'x+1/2, z+1/2, y'
'-x+1/2, z+1/2, -y'
'-z+1/2, -y+1/2, x'
'-z+1/2, y+1/2, -x'
'z+1/2, -y+1/2, -x'
'z+1/2, y+1/2, x'

loop_
_atom_site_label
_atom_site_type_symbol
_atom_site_fract_x
_atom_site_fract_y
_atom_site_fract_z
_atom_site_U_iso_or_equiv
_atom_site_adp_type
_atom_site_occupancy
_atom_site_symmetry_multiplicity
_atom_site_calc_flag
_atom_site_refinement_flags
_atom_site_disorder_assembly
_atom_site_disorder_group
Tb1 Tb 0.38220(3) 0.5000 0.5000 0.0078(4) Uani 1 8 d S . .
O2 O 0.44648(17) 0.55352(17) 0.55352(17) 0.002 Uiso 1 6 d S . .
O3 O 0.2787(6) 0.5000 0.5000 0.078(6) Uani 1 8 d S . .
O1 O 0.3422(7) 0.5000 0.5899(7) 0.019(3) Uani 0.50 2 d SPU . .
N2 N 0.3549(8) 0.5000 0.6056(8) 0.017(4) Uani 0.50 2 d SPDU . .
N1 N 0.3044(6) 0.5000 0.6291(6) 0.023(3) Uani 0.50 2 d SPU . .
C1 C 0.3580(8) 0.5000 0.6420(8) 0.022(5) Uani 0.50 4 d SP . .
C2 C 0.3144(3) 0.5000 0.6856(3) 0.028(3) Uani 1 4 d S . .
C3 C 0.2154(6) 0.5124(8) 0.7154(6) 0.031(5) Uani 0.50 2 d SPDU A -1
H3 H 0.1772 0.5211 0.7061 0.038 Uiso 0.25 1 calc PR A -1
C5 C 0.2572(9) 0.5124(10) 0.6728(8) 0.027(6) Uani 0.25 1 d PDU A -1
H5 H 0.2467 0.5209 0.6348 0.033 Uiso 0.13 1 calc PR A -1
C4 C 0.2297(7) 0.5000 0.7703(7) 0.032(6) Uani 0.50 4 d SPD . .
F1 F 0.2368(15) 0.525(2) 0.6200(11) 0.079(12) Uani 0.13 1 d PDU . .
N11 N 0.112(7) 0.612(7) 0.612(7) 0.26(12) Uiso 0.25 6 d SP . .
C11 C 0.138(9) 0.578(6) 0.578(6) 0.19(8) Uiso 0.17 2 d SP . .
O11 O 0.3535(8) 0.6465(8) 0.6465(8) 0.063(8) Uiso 0.50 6 d SP . .
O12 O 0.183(3) 0.5541(19) 0.5541(19) 0.13(2) Uiso 0.25 2 d SP . .
O13 O 0.303(3) 0.664(2) 0.664(2) 0.18(4) Uiso 0.25 2 d SP . .
O14 O 0.242(4) 0.649(3) 0.649(3) 0.21(4) Uiso 0.25 2 d SP . .

loop_
_atom_site_aniso_label
_atom_site_aniso_U_11
_atom_site_aniso_U_22
_atom_site_aniso_U_33
_atom_site_aniso_U_23
_atom_site_aniso_U_13
_atom_site_aniso_U_12
Tb1 0.0055(5) 0.0089(4) 0.0089(4) 0.000 0.000 0.000
O3 0.013(7) 0.111(10) 0.111(10) 0.000 0.000 0.000
O1 0.015(6) 0.028(5) 0.014(7) 0.000 0.006(5) 0.000
N2 0.013(7) 0.025(5) 0.013(8) 0.000 0.004(6) 0.000
N1 0.016(6) 0.034(7) 0.019(6) 0.000 0.005(5) 0.000
C1 0.018(8) 0.030(14) 0.018(8) 0.000 0.006(12) 0.000
C2 0.020(4) 0.044(8) 0.020(4) 0.000 0.010(5) 0.000
C3 0.028(9) 0.038(11) 0.028(9) 0.005(9) 0.009(6) 0.005(9)
C5 0.025(8) 0.034(12) 0.022(8) 0.002(7) 0.000(7) 0.004(7)
C4 0.014(7) 0.069(19) 0.014(7) 0.000 0.008(9) 0.000
F1 0.05(2) 0.12(3) 0.07(2) 0.020(19) 0.033(18) 0.028(18)

loop_
_atom_type_symbol
_atom_type_description
_atom_type_scat_dispersion_real
_atom_type_scat_dispersion_imag
_atom_type_scat_source
C C 0.0181 0.0091 'International Tables Vol C Tables 4.2.6.8 and 6.1.1.4'
H H 0.0000 0.0000 'International Tables Vol C Tables 4.2.6.8 and 6.1.1.4'
N N 0.0311 0.0180 'International Tables Vol C Tables 4.2.6.8 and 6.1.1.4'
O O 0.0492 0.0322 'International Tables Vol C Tables 4.2.6.8 and 6.1.1.4'
Tb Tb -9.1472 9.1891 'International Tables Vol C Tables 4.2.6.8 and 6.1.1.4'
F F 0.0727 0.0534 'International Tables Vol C Tables 4.2.6.8 and 6.1.1.4'

loop_
_geom_angle_atom_site_label_1
_geom_angle_atom_site_label_2
_geom_angle_atom_site_label_3
_geom_angle
_geom_angle_site_symmetry_1
_geom_angle_site_symmetry_3
O1 Tb1 O1 80.5(3) 114_566 98_556
O1 Tb1 O1 80.5(3) 114_566 .
O1 Tb1 O1 132.1(8) 98_556 .
O1 Tb1 O1 132.1(8) 114_566 17_556
O1 Tb1 O1 80.5(3) 98_556 17_556
O1 Tb1 O1 80.5(3) . 17_556
O1 Tb1 O2 139.1(2) 114_566 .
O1 Tb1 O2 139.1(2) 98_556 .
O1 Tb1 O2 76.7(3) . .
O1 Tb1 O2 76.7(3) 17_556 .
O1 Tb1 O2 76.7(3) 114_566 99_565
O1 Tb1 O2 139.1(2) 98_556 99_565
O1 Tb1 O2 76.7(3) . 99_565
O1 Tb1 O2 139.1(2) 17_556 99_565
O2 Tb1 O2 65.22(18) . 99_565
O1 Tb1 O2 139.1(2) 114_566 98_556
O1 Tb1 O2 76.7(3) 98_556 98_556
O1 Tb1 O2 139.1(2) . 98_556
O1 Tb1 O2 76.7(3) 17_556 98_556
O2 Tb1 O2 65.22(18) . 98_556
O2 Tb1 O2 99.3(3) 99_565 98_556
O1 Tb1 O2 76.7(3) 114_566 4_566
O1 Tb1 O2 76.7(3) 98_556 4_566
O1 Tb1 O2 139.1(2) . 4_566
O1 Tb1 O2 139.1(2) 17_556 4_566
O2 Tb1 O2 99.3(3) . 4_566
O2 Tb1 O2 65.22(18) 99_565 4_566
O2 Tb1 O2 65.22(18) 98_556 4_566
O1 Tb1 O3 66.0(4) 114_566 .
O1 Tb1 O3 66.0(4) 98_556 .
O1 Tb1 O3 66.0(4) . .
O1 Tb1 O3 66.0(4) 17_556 .
O2 Tb1 O3 130.34(17) . .
O2 Tb1 O3 130.34(17) 99_565 .
O2 Tb1 O3 130.34(17) 98_556 .
O2 Tb1 O3 130.34(17) 4_566 .
O1 Tb1 N2 84.17(13) 98_556 114_566
O1 Tb1 N2 84.17(13) . 114_566
O1 Tb1 N2 141.5(4) 17_556 114_566
O2 Tb1 N2 133.1(2) . 114_566
O2 Tb1 N2 68.9(3) 99_565 114_566
O2 Tb1 N2 133.1(2) 98_556 114_566
O2 Tb1 N2 68.9(3) 4_566 114_566
O3 Tb1 N2 75.5(3) . 114_566
O1 Tb1 N2 84.17(13) 114_566 98_556
O1 Tb1 N2 141.5(4) . 98_556
O1 Tb1 N2 84.17(13) 17_556 98_556
O2 Tb1 N2 133.1(2) . 98_556
O2 Tb1 N2 133.1(2) 99_565 98_556
O2 Tb1 N2 68.9(3) 98_556 98_556
O2 Tb1 N2 68.9(3) 4_566 98_556
O3 Tb1 N2 75.5(3) . 98_556
N2 Tb1 N2 86.41(16) 114_566 98_556
O1 Tb1 N2 141.5(4) 114_566 17_556
O1 Tb1 N2 84.17(13) 98_556 17_556
O1 Tb1 N2 84.17(13) . 17_556
O2 Tb1 N2 68.9(3) . 17_556
O2 Tb1 N2 133.1(2) 99_565 17_556
O2 Tb1 N2 68.9(3) 98_556 17_556
O2 Tb1 N2 133.1(2) 4_566 17_556
O3 Tb1 N2 75.5(3) . 17_556
N2 Tb1 N2 151.0(6) 114_566 17_556
N2 Tb1 N2 86.41(16) 98_556 17_556
Tb1 O2 Tb1 114.04(13) 105_666 101_666
Tb1 O2 Tb1 114.04(13) 105_666 .
Tb1 O2 Tb1 114.04(13) 101_666 .
C1 O1 N1 60.8(14) . .
N1 O1 N2 87.4(15) . 118_656
C1 O1 Tb1 139.2(15) . .
N1 O1 Tb1 160.0(13) . .
N2 O1 Tb1 112.6(15) 118_656 .
C1 N2 N1 70(2) . .
N1 N2 N2 110.0(8) . 118_656
N1 N2 O1 111.6(18) . 118_656
C1 N2 Tb1 161(2) . .
N1 N2 Tb1 129.5(8) . .
N2 N2 Tb1 120.5(3) 118_656 .
O1 N2 Tb1 118.9(15) 118_656 .
O1 N1 C2 126.0(14) . .
C1 N1 C2 66.5(13) . .
N2 N1 C2 105.0(12) . .
O1 N1 C5 168.6(9) . 99_565
C1 N1 C5 123.1(16) . 99_565
N2 N1 C5 159.3(14) . 99_565
O1 N1 F1 123.8(15) . 99_565
C1 N1 F1 159.1(17) . 99_565
N2 N1 F1 142.2(14) . 99_565
C2 N1 F1 106.6(13) . 99_565
O1 N1 F1 123.8(15) . .
C1 N1 F1 159.1(17) . .
N2 N1 F1 142.2(14) . .
C2 N1 F1 106.6(13) . .
N2 C1 N2 100(4) . 118_656
N2 C1 O1 112(2) 118_656 .
N2 C1 O1 112(2) . 118_656
O1 C1 O1 124(3) . 118_656
N2 C1 N1 71.6(14) . .
N2 C1 N1 171(3) 118_656 .
O1 C1 N1 177(2) 118_656 .
N2 C1 N1 171(3) . 118_656
N2 C1 N1 71.6(14) 118_656 118_656
O1 C1 N1 177(2) . 118_656
N1 C1 N1 117(2) . 118_656
N2 C1 C2 130.2(18) . .
N2 C1 C2 130.2(18) 118_656 .
O1 C1 C2 118.1(13) . .
O1 C1 C2 118.1(13) 118_656 .
N1 C2 N1 110.0(14) 118_656 .
N1 C2 C5 167.8(10) 118_656 .
N1 C2 C5 67.9(10) . .
N1 C2 C5 67.9(10) 118_656 118_656
N1 C2 C5 167.8(10) . 118_656
C5 C2 C5 111.5(19) . 118_656
N1 C2 C5 167.8(10) 118_656 99_565
N1 C2 C5 67.9(10) . 99_565
C5 C2 C5 116.9(19) 118_656 99_565
N1 C2 C5 67.9(10) 118_656 24_666
N1 C2 C5 167.8(10) . 24_666
C5 C2 C5 116.9(19) . 24_666
C5 C2 C5 111.5(19) 99_565 24_666
C5 C2 C1 121.6(9) . .
C5 C2 C1 121.6(9) 118_656 .
C5 C2 C1 121.6(9) 99_565 .
C5 C2 C1 121.6(9) 24_666 .
N1 C2 C4 125.0(7) 118_656 145_566
N1 C2 C4 125.0(7) . 145_566
C1 C2 C4 180.0(9) . 145_566
C4 C3 C5 120.3(17) . .
C4 C3 H3 119.9 . .
C5 C3 H3 119.9 . .
C3 C5 C2 121.0(17) . .
C3 C5 H5 119.5 . .
C2 C5 H5 119.5 . .
C4 C4 C3 60.3(10) 145_566 99_565
C4 C4 C3 60.3(10) 145_566 .
C4 C4 C3 60.3(10) 145_566 51_556
C3 C4 C3 120.6(18) 99_565 51_556
C3 C4 C3 114.7(18) . 51_556
C4 C4 C3 60.3(10) 145_566 145_566
C3 C4 C3 114.7(18) 99_565 145_566
C3 C4 C3 120.6(18) . 145_566
C4 C4 C5 121.2(13) 145_566 70_465
C3 C4 C5 60.9(10) 99_565 70_465
C3 C4 C5 66.5(11) . 70_465
C3 C4 C5 179(2) 51_556 70_465
C3 C4 C5 155.6(12) 145_566 70_465
C4 C4 C5 121.2(13) 145_566 51_556
C3 C4 C5 178(2) 99_565 51_556
C3 C4 C5 155.6(12) . 51_556
C3 C4 C5 60.9(10) 51_556 51_556
C3 C4 C5 66.6(11) 145_566 51_556
C5 C4 C5 118(3) 70_465 51_556
C4 C4 C5 121.2(13) 145_566 145_566
C3 C4 C5 155.6(12) 99_565 145_566
C3 C4 C5 178(2) . 145_566
C3 C4 C5 66.6(11) 51_556 145_566
C3 C4 C5 60.9(10) 145_566 145_566
C5 C4 C5 112(2) 70_465 145_566
C4 C4 C5 121.2(13) 145_566 168_455
C3 C4 C5 66.5(11) 99_565 168_455
C3 C4 C5 60.9(10) . 168_455
C3 C4 C5 155.6(12) 51_556 168_455
C3 C4 C5 179(2) 145_566 168_455
C5 C4 C5 112(2) 51_556 168_455
C5 C4 C5 118(3) 145_566 168_455
C4 C4 C2 180.000(4) 145_566 145_566
C3 C4 C2 119.7(10) 99_565 145_566
C3 C4 C2 119.7(10) . 145_566
C3 C4 C2 119.7(10) 51_556 145_566
C3 C4 C2 119.7(10) 145_566 145_566
C11 N11 C11 103(10) . 57_455
C11 N11 C11 103(10) . 77_455
C11 N11 C11 103(10) 57_455 77_455
N11 C11 O12 157(10) . .
O12 C11 C11 149.9(7) . 57_455
O12 C11 C11 149.9(7) . 77_455
C11 C11 C11 60.00(2) 57_455 77_455
O13 O11 O13 50(6) 10_656 7_665
O13 O11 O13 50(6) 10_656 .
O13 O11 O13 50(6) 7_665 .
O13 O13 O13 60.00(3) 10_656 7_665
O13 O13 O11 65(3) 10_656 .
O13 O13 O11 65(3) 7_665 .
O13 O13 O14 146(2) 10_656 .
O13 O13 O14 146(2) 7_665 .
O11 O13 O14 136(7) . .

loop_
_geom_bond_atom_site_label_1
_geom_bond_atom_site_label_2
_geom_bond_distance
_geom_bond_site_symmetry_2
Tb1 O1 2.318(17) 114_566
Tb1 O1 2.318(17) 98_556
Tb1 O1 2.318(17) .
Tb1 O1 2.318(17) 17_556
Tb1 O2 2.3390(18) .
Tb1 O2 2.3390(18) 99_565
Tb1 O2 2.3390(18) 98_556
Tb1 O2 2.3390(18) 4_566
Tb1 O3 2.438(15) .
Tb1 N2 2.57(2) 114_566
Tb1 N2 2.57(2) 98_556
Tb1 N2 2.57(2) 17_556
O2 Tb1 2.3390(18) 105_666
O2 Tb1 2.3390(18) 101_666
O1 C1 1.282(18) .
O1 N1 1.28(2) .
O1 N2 1.789(18) 118_656
N2 C1 0.86(2) .
N2 N1 1.31(3) .
N2 N2 1.316(19) 118_656
N2 O1 1.789(18) 118_656
N1 C1 1.298(19) .
N1 C2 1.351(15) .
N1 C5 1.54(3) 99_565
N1 F1 1.71(4) 99_565
N1 F1 1.71(4) .
C1 N2 0.86(2) 118_656
C1 O1 1.282(18) 118_656
C1 N1 1.298(19) 118_656
C1 C2 1.45(3) .
C2 N1 1.351(15) 118_656
C2 C5 1.41(2) .
C2 C5 1.41(2) 118_656
C2 C5 1.41(2) 99_565
C2 C5 1.41(2) 24_666
C2 C4 1.47(2) 145_566
C3 C4 1.367(19) .
C3 C5 1.41(2) .
C3 H3 0.9500 .
C5 H5 0.9500 .
C4 C4 1.35(5) 145_566
C4 C3 1.367(19) 99_565
C4 C3 1.37(2) 51_556
C4 C3 1.37(2) 145_566
C4 C5 1.41(2) 70_465
C4 C5 1.41(2) 51_556
C4 C5 1.41(2) 145_566
C4 C5 1.41(2) 168_455
C4 C2 1.47(2) 145_566
F1 F1 1.18(10) 99_565
F1 C5 1.60(3) 99_565
N11 C11 1.3(2) .
N11 C11 1.3(2) 57_455
N11 C11 1.3(2) 77_455
C11 O12 1.3(2) .
C11 C11 2.0(4) 57_455
C11 C11 2.0(4) 77_455
O11 O13 1.33(7) 10_656
O11 O13 1.33(7) 7_665
O11 O13 1.33(7) .
O13 O13 1.12(13) 10_656
O13 O13 1.12(13) 7_665
O13 O14 1.51(11) .
